data_4334575
loop_
_publ_author_name
'Masayuki Kobayashi'
'Didier Savard'
'Andrew R. Geisheimer'
'Ken Sakai'
'Daniel B. Leznoff'

_publ_contact_author_address
; 
Leznoff, Daniel B.
Department of Chemistry
Simon Fraser University
Burnaby, British Columbia
Canada         V5A 1S6
;
_publ_contact_author_email dleznoff@sfu.ca
_publ_contact_author_fax +1-778-782-3765
_publ_contact_author_name 'Daniel B. Leznoff'
_publ_contact_author_phone +1-778-782-4887
_publ_section_title
;
 Heterobimetallic Coordination Polymers Based on the [Pt(SCN)4]2- and
 [Pt(SeCN)4]2- Building Blocks
;
_journal_name_full 'Inorganic Chemistry'
_journal_page_first 4842
_journal_page_last 4852
_journal_paper_doi 10.1021/ic302360b
_journal_volume 52
_journal_year 2013
_chemical_formula_sum 'C46 H32 Cu2 N14 Pt S6'
_chemical_formula_weight 1295.39
_space_group_IT_number 1
_symmetry_cell_setting triclinic
_symmetry_space_group_name_Hall 'P 1'
_symmetry_space_group_name_H-M 'P 1'
_atom_sites_solution_hydrogens geom
_atom_sites_solution_primary direct
_atom_sites_solution_secondary difmap
_cell_angle_alpha 68.519(2)
_cell_angle_beta 87.540(2)
_cell_angle_gamma 70.532(2)
_cell_formula_units_Z 1
_cell_length_a 9.0049(13)
_cell_length_b 11.9725(17)
_cell_length_c 12.6910(18)
_cell_measurement_reflns_used 7994
_cell_measurement_temperature 173
_cell_measurement_theta_max 27.93
_cell_measurement_theta_min 2.41
_cell_volume 1195.5(3)
_computing_cell_refinement 'Bruker SMART'
_computing_data_collection 'Bruker SMART'
_computing_data_reduction 'Bruker SAINT'
_computing_molecular_graphics 'Bruker SHELXTL'
_computing_publication_material 'Bruker SHELXTL'
_computing_structure_refinement 'SHELXL-97 (Sheldrick, 1997)'
_computing_structure_solution 'SHELXS-97 (Sheldrick, 1990)'
_diffrn_ambient_temperature 173
_diffrn_detector_area_resol_mean 8.333
_diffrn_measured_fraction_theta_full 0.960
_diffrn_measured_fraction_theta_max 0.960
_diffrn_measurement_device_type 'CCD area detector'
_diffrn_measurement_method 'phi and omega scans'
_diffrn_radiation_monochromator graphite
_diffrn_radiation_source 'fine-focus sealed tube'
_diffrn_radiation_type MoK\a
_diffrn_radiation_wavelength 0.71073
_diffrn_reflns_av_R_equivalents 0.0182
_diffrn_reflns_av_sigmaI/netI 0.0398
_diffrn_reflns_limit_h_max 11
_diffrn_reflns_limit_h_min -11
_diffrn_reflns_limit_k_max 15
_diffrn_reflns_limit_k_min -15
_diffrn_reflns_limit_l_max 16
_diffrn_reflns_limit_l_min -16
_diffrn_reflns_number 13782
_diffrn_reflns_theta_full 27.93
_diffrn_reflns_theta_max 27.93
_diffrn_reflns_theta_min 1.73
_exptl_absorpt_coefficient_mu 4.113
_exptl_absorpt_correction_T_max 0.8495
_exptl_absorpt_correction_T_min 0.5572
_exptl_absorpt_correction_type empirical
_exptl_absorpt_process_details
;
SADABS Sheldrick 1996
;
_exptl_crystal_colour green
_exptl_crystal_density_diffrn 1.799
_exptl_crystal_description plate
_exptl_crystal_F_000 638
_exptl_crystal_size_max 0.16
_exptl_crystal_size_mid 0.06
_exptl_crystal_size_min 0.04
_refine_diff_density_max 1.108
_refine_diff_density_min -0.488
_refine_diff_density_rms 0.094
_refine_ls_abs_structure_details 'Flack H D (1983), Acta Cryst. A39, 876-881'
_refine_ls_abs_structure_Flack 0.18(3)
_refine_ls_extinction_method none
_refine_ls_goodness_of_fit_ref 1.035
_refine_ls_hydrogen_treatment constr
_refine_ls_matrix_type full
_refine_ls_number_parameters 622
_refine_ls_number_reflns 10520
_refine_ls_number_restraints 3
_refine_ls_restrained_S_all 1.035
_refine_ls_R_factor_all 0.0317
_refine_ls_R_factor_gt 0.0274
_refine_ls_shift/su_max 0.004
_refine_ls_shift/su_mean 0.000
_refine_ls_structure_factor_coef Fsqd
_refine_ls_weighting_details 'calc w=1/[\s^2^(Fo^2^)+(0.0263P)^2^+0.7501P] where P=(Fo^2^+2Fc^2^)/3'
_refine_ls_weighting_scheme calc
_refine_ls_wR_factor_gt 0.0602
_refine_ls_wR_factor_ref 0.0620
_reflns_number_gt 9688
_reflns_number_total 10520
_reflns_threshold_expression >2sigma(I)
_cod_data_source_file ic302360b_si_002_04.cif
_cod_data_source_block C46H32Cu2N14PtS6
_cod_database_code 4334575

loop_
_symmetry_equiv_pos_as_xyz
'x, y, z'

loop_
_atom_site_label
_atom_site_type_symbol
_atom_site_fract_x
_atom_site_fract_y
_atom_site_fract_z
_atom_site_U_iso_or_equiv
_atom_site_adp_type
_atom_site_occupancy
_atom_site_symmetry_multiplicity
_atom_site_calc_flag
_atom_site_refinement_flags
Pt1 Pt 0.86382(8) 0.23775(6) 0.28453(5) 0.01708(4) Uani 1 1 d .
Cu2 Cu 0.78953(10) 0.88501(8) 0.97986(7) 0.0170(3) Uani 1 1 d .
Cu1 Cu -0.06155(10) 0.59029(8) 0.58923(7) 0.0166(3) Uani 1 1 d .
S4 S 0.9809(3) 0.2115(2) 0.1241(2) 0.0246(5) Uani 1 1 d .
S2 S 0.7469(3) 0.2647(2) 0.4447(2) 0.0252(5) Uani 1 1 d .
N13 N 0.8647(9) 0.7070(7) 1.0942(6) 0.0183(15) Uani 1 1 d .
C37 C 0.9939(11) 0.6162(8) 1.0848(8) 0.025(2) Uani 1 1 d .
H37 H 1.0456 0.6356 1.0170 0.030 Uiso 1 1 calc R
C39 C 0.9768(11) 0.4736(9) 1.2693(8) 0.029(2) Uani 1 1 d .
H39 H 1.0158 0.3935 1.3307 0.035 Uiso 1 1 calc R
C41 C 0.7893(10) 0.6850(8) 1.1881(7) 0.0187(18) Uani 1 1 d .
C40 C 0.8447(11) 0.5669(8) 1.2788(8) 0.0217(19) Uani 1 1 d .
H40 H 0.7913 0.5515 1.3461 0.026 Uiso 1 1 calc R
C38 C 1.0561(11) 0.4957(9) 1.1683(8) 0.025(2) Uani 1 1 d .
H38 H 1.1461 0.4317 1.1588 0.030 Uiso 1 1 calc R
N8 N 0.0949(8) 0.5727(6) 0.4636(6) 0.0136(14) Uani 1 1 d .
C16 C 0.2147(10) 0.4686(8) 0.4655(7) 0.0194(18) Uani 1 1 d .
H16 H 0.2272 0.3898 0.5264 0.023 Uiso 1 1 calc R
C15 C 0.3209(11) 0.4703(9) 0.3833(8) 0.025(2) Uani 1 1 d .
H15 H 0.4040 0.3948 0.3868 0.030 Uiso 1 1 calc R
C13 C 0.1805(11) 0.6936(9) 0.2919(7) 0.0213(19) Uani 1 1 d .
H13 H 0.1667 0.7739 0.2328 0.026 Uiso 1 1 calc R
C12 C 0.0757(10) 0.6851(8) 0.3763(6) 0.0170(17) Uani 1 1 d .
S1 S 1.0812(3) 0.0586(2) 0.3871(2) 0.0257(5) Uani 1 1 d .
S3 S 0.6466(3) 0.4166(2) 0.1822(2) 0.0243(5) Uani 1 1 d .
C4 C 0.8770(11) 0.3364(9) 0.0069(8) 0.0240(19) Uani 1 1 d .
N4 N 0.8181(10) 0.4188(8) -0.0753(7) 0.035(2) Uani 1 1 d .
N5 N -0.2703(9) 0.5732(7) 0.5766(6) 0.0239(17) Uani 1 1 d .
C5 C -0.4083(10) 0.6045(7) 0.5702(7) 0.0159(17) Uani 1 1 d .
C21 C 0.1432(10) 0.5227(8) 0.7861(7) 0.0168(17) Uani 1 1 d .
C17 C 0.0468(10) 0.7437(8) 0.7000(7) 0.0212(19) Uani 1 1 d .
H17 H -0.0207 0.8192 0.6431 0.025 Uiso 1 1 calc R
C22 C 0.1324(9) 0.4026(8) 0.7871(7) 0.0175(17) Uani 1 1 d .
C24 C 0.1850(11) 0.1773(9) 0.8658(8) 0.028(2) Uani 1 1 d .
H24 H 0.2348 0.0954 0.9229 0.034 Uiso 1 1 calc R
C23 C 0.2078(10) 0.2822(8) 0.8722(7) 0.0203(19) Uani 1 1 d .
H23 H 0.2736 0.2737 0.9332 0.024 Uiso 1 1 calc R
N10 N 0.0375(9) 0.4139(7) 0.7018(6) 0.0174(15) Uani 1 1 d .
N9 N 0.0477(8) 0.6294(6) 0.7045(6) 0.0167(15) Uani 1 1 d .
N6 N 1.0001(9) 0.9022(7) 0.9937(7) 0.0229(17) Uani 1 1 d .
N12 N 0.6902(9) 1.0617(7) 0.8689(6) 0.0181(15) Uani 1 1 d .
N11 N 0.6784(8) 0.8474(7) 0.8643(6) 0.0176(15) Uani 1 1 d .
C31 C 0.5832(10) 0.9541(8) 0.7827(7) 0.0181(18) Uani 1 1 d .
C30 C 0.4819(10) 0.9495(8) 0.7068(7) 0.0197(18) Uani 1 1 d .
H30 H 0.4119 1.0259 0.6522 0.024 Uiso 1 1 calc R
C32 C 0.5948(10) 1.0765(8) 0.7809(7) 0.0168(17) Uani 1 1 d .
C36 C 0.7112(10) 1.1670(8) 0.8729(7) 0.0224(19) Uani 1 1 d .
H36 H 0.7777 1.1578 0.9338 0.027 Uiso 1 1 calc R
C27 C 0.6787(10) 0.7336(8) 0.8690(7) 0.0204(18) Uani 1 1 d .
H27 H 0.7458 0.6586 0.9267 0.025 Uiso 1 1 calc R
C6 C 1.1372(11) 0.8694(8) 0.9996(7) 0.0194(18) Uani 1 1 d .
C1 C 1.1875(12) 0.1273(10) 0.4319(9) 0.033(2) Uani 1 1 d .
C25 C 0.0895(11) 0.1906(8) 0.7765(8) 0.024(2) Uani 1 1 d .
H25 H 0.0752 0.1182 0.7700 0.029 Uiso 1 1 calc R
C26 C 0.0156(10) 0.3111(8) 0.6973(7) 0.0229(19) Uani 1 1 d .
H26 H -0.0533 0.3213 0.6373 0.027 Uiso 1 1 calc R
C14 C 0.3005(11) 0.5902(9) 0.2929(7) 0.0227(19) Uani 1 1 d .
H14 H 0.3707 0.5965 0.2346 0.027 Uiso 1 1 calc R
C3 C 0.5369(11) 0.3510(8) 0.1359(7) 0.0244(19) Uani 1 1 d .
C11 C -0.0639(9) 0.7942(8) 0.3778(7) 0.0150(16) Uani 1 1 d .
C29 C 0.4844(11) 0.8283(8) 0.7121(7) 0.025(2) Uani 1 1 d .
H29 H 0.4174 0.8219 0.6604 0.030 Uiso 1 1 calc R
C28 C 0.5859(11) 0.7208(9) 0.7935(8) 0.025(2) Uani 1 1 d .
H28 H 0.5921 0.6384 0.7978 0.030 Uiso 1 1 calc R
C35 C 0.6385(11) 1.2882(8) 0.7909(8) 0.025(2) Uani 1 1 d .
H35 H 0.6554 1.3605 0.7956 0.030 Uiso 1 1 calc R
C33 C 0.5198(10) 1.1927(8) 0.6972(7) 0.0213(19) Uani 1 1 d .
H33 H 0.4544 1.1993 0.6369 0.026 Uiso 1 1 calc R
C18 C 0.1429(11) 0.7539(9) 0.7774(8) 0.024(2) Uani 1 1 d .
H18 H 0.1384 0.8349 0.7759 0.028 Uiso 1 1 calc R
C19 C 0.2456(10) 0.6410(9) 0.8567(7) 0.026(2) Uani 1 1 d .
H19 H 0.3166 0.6452 0.9072 0.031 Uiso 1 1 calc R
C20 C 0.2459(11) 0.5267(9) 0.8629(8) 0.024(2) Uani 1 1 d .
H20 H 0.3144 0.4503 0.9183 0.028 Uiso 1 1 calc R
C42 C 0.6505(10) 0.7922(8) 1.1918(7) 0.0174(17) Uani 1 1 d .
C46 C 0.5118(9) 1.0078(8) 1.1040(7) 0.0194(18) Uani 1 1 d .
H46 H 0.4981 1.0873 1.0438 0.023 Uiso 1 1 calc R
C43 C 0.5499(11) 0.7802(9) 1.2769(7) 0.0218(19) Uani 1 1 d .
H43 H 0.5649 0.7002 1.3368 0.026 Uiso 1 1 calc R
N14 N 0.6313(9) 0.9046(7) 1.1052(6) 0.0191(16) Uani 1 1 d .
N7 N -0.1394(9) 0.7685(7) 0.4752(6) 0.0205(16) Uani 1 1 d .
N1 N 1.2715(12) 0.1660(8) 0.4638(8) 0.047(3) Uani 1 1 d .
N3 N 0.4596(10) 0.3079(8) 0.1037(8) 0.039(2) Uani 1 1 d .
S5 S -0.6013(3) 0.6499(2) 0.5605(2) 0.0213(5) Uani 1 1 d .
S6 S 1.3288(3) 0.8256(2) 1.0090(2) 0.0209(5) Uani 1 1 d .
C10 C -0.1204(11) 0.9115(8) 0.2884(7) 0.0217(19) Uani 1 1 d .
H10 H -0.0680 0.9276 0.2207 0.026 Uiso 1 1 calc R
C9 C -0.2548(10) 1.0053(8) 0.2991(7) 0.0229(19) Uani 1 1 d .
H9 H -0.2964 1.0859 0.2385 0.027 Uiso 1 1 calc R
C7 C -0.2672(10) 0.8626(9) 0.4836(9) 0.028(2) Uani 1 1 d .
H7 H -0.3188 0.8473 0.5517 0.034 Uiso 1 1 calc R
C8 C -0.3249(11) 0.9797(8) 0.3968(9) 0.032(2) Uani 1 1 d .
H8 H -0.4155 1.0436 0.4057 0.038 Uiso 1 1 calc R
C45 C 0.4072(10) 1.0030(9) 1.1877(7) 0.0215(19) Uani 1 1 d .
H45 H 0.3248 1.0785 1.1850 0.026 Uiso 1 1 calc R
C44 C 0.4226(11) 0.8917(9) 1.2719(8) 0.028(2) Uani 1 1 d .
H44 H 0.3492 0.8871 1.3281 0.033 Uiso 1 1 calc R
C2 C 0.8487(11) 0.1397(9) 0.5600(8) 0.0222(19) Uani 1 1 d .
C34 C 0.5407(10) 1.3016(8) 0.7018(7) 0.0219(19) Uani 1 1 d .
H34 H 0.4890 1.3833 0.6450 0.026 Uiso 1 1 calc R
N2 N 0.9132(10) 0.0577(8) 0.6448(8) 0.034(2) Uani 1 1 d .

loop_
_atom_site_aniso_label
_atom_site_aniso_U_11
_atom_site_aniso_U_22
_atom_site_aniso_U_33
_atom_site_aniso_U_23
_atom_site_aniso_U_13
_atom_site_aniso_U_12
Pt1 0.01665(7) 0.01831(7) 0.01877(7) -0.00915(5) 0.00314(5) -0.00674(5)
Cu2 0.0191(7) 0.0145(7) 0.0155(6) -0.0024(5) -0.0003(5) -0.0067(6)
Cu1 0.0159(7) 0.0147(7) 0.0170(7) -0.0023(5) 0.0017(5) -0.0065(6)
S4 0.0238(13) 0.0265(13) 0.0207(12) -0.0114(10) 0.0067(10) -0.0029(10)
S2 0.0257(13) 0.0234(13) 0.0195(12) -0.0064(10) 0.0024(10) -0.0017(10)
N13 0.018(4) 0.016(4) 0.019(4) -0.003(3) 0.000(3) -0.007(3)
C37 0.025(5) 0.021(5) 0.023(5) -0.002(4) 0.005(4) -0.009(4)
C39 0.033(5) 0.016(4) 0.039(5) -0.002(4) -0.015(4) -0.016(4)
C41 0.027(5) 0.016(4) 0.012(4) 0.003(3) -0.010(3) -0.013(4)
C40 0.026(5) 0.020(4) 0.026(5) -0.009(4) 0.000(4) -0.015(4)
C38 0.026(5) 0.024(5) 0.033(5) -0.018(4) 0.004(4) -0.010(4)
N8 0.009(3) 0.012(3) 0.017(3) -0.006(3) -0.002(3) 0.001(3)
C16 0.024(5) 0.019(4) 0.017(4) -0.003(3) -0.001(3) -0.012(4)
C15 0.023(5) 0.021(5) 0.030(5) -0.008(4) 0.000(4) -0.007(4)
C13 0.027(5) 0.029(5) 0.014(4) -0.006(4) 0.007(3) -0.019(4)
C12 0.027(5) 0.018(4) 0.007(3) 0.001(3) -0.005(3) -0.014(4)
S1 0.0233(13) 0.0237(13) 0.0258(12) -0.0106(10) 0.0020(10) -0.0011(10)
S3 0.0264(13) 0.0211(12) 0.0226(12) -0.0078(10) -0.0007(10) -0.0045(10)
C4 0.021(5) 0.024(5) 0.028(5) -0.013(4) 0.005(4) -0.006(4)
N4 0.040(5) 0.031(5) 0.018(4) -0.004(4) 0.009(4) 0.001(4)
N5 0.025(4) 0.023(4) 0.021(4) -0.004(3) 0.003(3) -0.010(3)
C5 0.022(5) 0.013(4) 0.013(4) -0.005(3) 0.003(3) -0.006(3)
C21 0.020(4) 0.020(4) 0.016(4) -0.012(4) 0.008(3) -0.008(4)
C17 0.025(5) 0.017(4) 0.025(5) -0.011(4) 0.013(4) -0.009(4)
C22 0.013(4) 0.016(4) 0.013(4) 0.004(3) 0.005(3) -0.003(3)
C24 0.024(5) 0.018(4) 0.029(5) 0.004(4) 0.006(4) -0.005(4)
C23 0.024(5) 0.018(4) 0.016(4) -0.002(3) 0.002(4) -0.010(4)
N10 0.021(4) 0.017(4) 0.016(3) -0.003(3) 0.002(3) -0.012(3)
N9 0.020(4) 0.014(3) 0.012(3) -0.001(3) 0.003(3) -0.005(3)
N6 0.019(4) 0.022(4) 0.029(4) -0.007(3) 0.000(3) -0.011(3)
N12 0.018(4) 0.014(4) 0.018(4) -0.004(3) 0.003(3) -0.005(3)
N11 0.018(4) 0.020(4) 0.022(4) -0.011(3) 0.007(3) -0.010(3)
C31 0.014(4) 0.020(4) 0.017(4) -0.002(3) 0.003(3) -0.007(4)
C30 0.020(5) 0.023(5) 0.017(4) -0.008(4) 0.003(3) -0.009(4)
C32 0.018(4) 0.018(4) 0.021(4) -0.013(3) 0.005(3) -0.009(3)
C36 0.025(5) 0.025(5) 0.031(5) -0.019(4) 0.007(4) -0.016(4)
C27 0.020(4) 0.022(5) 0.019(4) -0.006(4) 0.002(3) -0.009(4)
C6 0.029(5) 0.020(4) 0.015(4) -0.004(3) 0.003(3) -0.018(4)
C1 0.022(5) 0.025(5) 0.037(6) -0.001(4) 0.002(4) 0.000(4)
C25 0.025(5) 0.017(4) 0.035(5) -0.014(4) 0.006(4) -0.009(4)
C26 0.026(5) 0.021(4) 0.016(4) 0.003(3) -0.001(3) -0.012(4)
C14 0.024(4) 0.036(5) 0.013(4) -0.007(3) 0.005(3) -0.019(4)
C3 0.027(5) 0.017(4) 0.020(4) -0.002(4) -0.006(4) -0.001(4)
C11 0.013(4) 0.019(4) 0.020(4) -0.013(3) 0.004(3) -0.008(3)
C29 0.042(5) 0.028(4) 0.020(4) -0.016(4) 0.008(4) -0.025(4)
C28 0.033(5) 0.024(5) 0.027(5) -0.013(4) 0.010(4) -0.018(4)
C35 0.030(5) 0.017(4) 0.022(4) 0.002(3) 0.005(4) -0.014(4)
C33 0.014(4) 0.026(5) 0.021(4) -0.009(4) 0.001(3) -0.002(4)
C18 0.027(5) 0.027(5) 0.027(5) -0.019(4) 0.008(4) -0.012(4)
C19 0.015(4) 0.038(5) 0.021(4) -0.011(4) 0.003(3) -0.005(4)
C20 0.024(5) 0.026(5) 0.020(4) -0.010(4) 0.003(4) -0.007(4)
C42 0.011(4) 0.020(4) 0.024(4) -0.013(4) 0.000(3) -0.004(3)
C46 0.012(4) 0.021(4) 0.022(4) -0.009(4) -0.004(3) 0.000(3)
C43 0.028(5) 0.023(5) 0.018(4) -0.008(4) -0.001(4) -0.012(4)
N14 0.024(4) 0.025(4) 0.011(3) -0.003(3) -0.002(3) -0.016(3)
N7 0.021(4) 0.017(4) 0.021(4) -0.004(3) -0.002(3) -0.006(3)
N1 0.060(7) 0.026(5) 0.044(6) 0.005(4) -0.032(5) -0.016(5)
N3 0.034(5) 0.025(4) 0.047(5) 0.000(4) -0.022(4) -0.005(4)
S5 0.0185(12) 0.0235(12) 0.0241(12) -0.0096(10) 0.0045(9) -0.0095(10)
S6 0.0189(12) 0.0236(12) 0.0234(12) -0.0103(10) 0.0024(9) -0.0095(10)
C10 0.031(5) 0.019(4) 0.013(4) 0.003(3) -0.010(3) -0.014(4)
C9 0.024(5) 0.016(4) 0.023(4) 0.000(3) -0.012(4) -0.004(3)
C7 0.016(5) 0.031(5) 0.040(5) -0.018(4) 0.003(4) -0.008(4)
C8 0.019(5) 0.014(4) 0.053(6) -0.005(4) -0.011(4) -0.002(4)
C45 0.015(4) 0.030(5) 0.023(4) -0.017(4) 0.003(3) -0.004(4)
C44 0.024(5) 0.032(5) 0.034(5) -0.021(4) 0.007(4) -0.010(4)
C2 0.023(5) 0.025(5) 0.019(4) -0.011(4) 0.005(4) -0.006(4)
C34 0.021(5) 0.020(4) 0.021(4) -0.004(4) 0.002(3) -0.005(4)
N2 0.033(5) 0.034(5) 0.035(5) -0.017(4) 0.005(4) -0.009(4)

loop_
_geom_angle_atom_site_label_1
_geom_angle_atom_site_label_2
_geom_angle_atom_site_label_3
_geom_angle
S2 Pt1 S4 179.82(12)
S2 Pt1 S3 84.97(8)
S4 Pt1 S3 94.94(9)
S2 Pt1 S1 95.00(9)
S4 Pt1 S1 85.09(8)
S3 Pt1 S1 179.95(16)
N12 Cu2 N13 173.5(3)
N12 Cu2 N6 94.7(3)
N13 Cu2 N6 91.5(3)
N12 Cu2 N11 80.9(3)
N13 Cu2 N11 96.1(3)
N6 Cu2 N11 134.1(3)
N12 Cu2 N14 95.6(3)
N13 Cu2 N14 79.7(3)
N6 Cu2 N14 119.4(3)
N11 Cu2 N14 106.5(3)
N5 Cu1 N10 94.6(3)
N5 Cu1 N7 91.0(3)
N10 Cu1 N7 174.3(3)
N5 Cu1 N9 133.4(3)
N10 Cu1 N9 80.8(3)
N7 Cu1 N9 96.0(3)
N5 Cu1 N8 119.7(3)
N10 Cu1 N8 96.6(3)
N7 Cu1 N8 79.7(3)
N9 Cu1 N8 106.9(3)
C4 S4 Pt1 108.7(3)
C2 S2 Pt1 108.3(3)
C41 N13 C37 120.5(7)
C41 N13 Cu2 116.3(6)
C37 N13 Cu2 122.8(6)
N13 C37 C38 123.6(8)
N13 C37 H37 118.2
C38 C37 H37 118.2
C40 C39 C38 120.6(8)
C40 C39 H39 119.7
C38 C39 H39 119.7
N13 C41 C40 120.5(8)
N13 C41 C42 116.5(7)
C40 C41 C42 123.0(8)
C39 C40 C41 119.2(9)
C39 C40 H40 120.4
C41 C40 H40 120.4
C37 C38 C39 115.7(9)
C37 C38 H38 122.2
C39 C38 H38 122.2
C16 N8 C12 118.5(7)
C16 N8 Cu1 128.0(6)
C12 N8 Cu1 113.3(5)
N8 C16 C15 123.3(8)
N8 C16 H16 118.3
C15 C16 H16 118.3
C16 C15 C14 117.4(9)
C16 C15 H15 121.3
C14 C15 H15 121.3
C14 C13 C12 121.1(8)
C14 C13 H13 119.5
C12 C13 H13 119.5
N8 C12 C13 120.9(8)
N8 C12 C11 115.0(7)
C13 C12 C11 124.0(7)
C1 S1 Pt1 100.9(3)
C3 S3 Pt1 102.2(3)
N4 C4 S4 174.8(9)
C5 N5 Cu1 156.6(7)
N5 C5 S5 179.4(9)
N9 C21 C20 122.2(8)
N9 C21 C22 115.1(7)
C20 C21 C22 122.7(8)
N9 C17 C18 121.6(9)
N9 C17 H17 119.2
C18 C17 H17 119.2
N10 C22 C23 120.1(8)
N10 C22 C21 115.6(7)
C23 C22 C21 124.2(8)
C23 C24 C25 120.1(9)
C23 C24 H24 120.0
C25 C24 H24 120.0
C24 C23 C22 118.9(9)
C24 C23 H23 120.5
C22 C23 H23 120.5
C26 N10 C22 120.2(7)
C26 N10 Cu1 124.6(6)
C22 N10 Cu1 115.2(6)
C17 N9 C21 118.8(7)
C17 N9 Cu1 128.2(6)
C21 N9 Cu1 112.6(5)
C6 N6 Cu2 155.3(7)
C36 N12 C32 118.1(7)
C36 N12 Cu2 125.5(6)
C32 N12 Cu2 116.4(6)
C27 N11 C31 118.9(7)
C27 N11 Cu2 127.8(6)
C31 N11 Cu2 112.9(6)
N11 C31 C30 121.8(8)
N11 C31 C32 115.4(8)
C30 C31 C32 122.9(8)
C31 C30 C29 118.7(8)
C31 C30 H30 120.7
C29 C30 H30 120.7
N12 C32 C33 122.8(8)
N12 C32 C31 113.8(7)
C33 C32 C31 123.3(8)
N12 C36 C35 122.3(8)
N12 C36 H36 118.9
C35 C36 H36 118.9
N11 C27 C28 122.8(8)
N11 C27 H27 118.6
C28 C27 H27 118.6
N6 C6 S6 178.8(8)
N1 C1 S1 174.4(10)
C26 C25 C24 118.4(8)
C26 C25 H25 120.8
C24 C25 H25 120.8
N10 C26 C25 122.2(8)
N10 C26 H26 118.9
C25 C26 H26 118.9
C13 C14 C15 118.7(8)
C13 C14 H14 120.6
C15 C14 H14 120.6
N3 C3 S3 178.9(9)
N7 C11 C10 121.2(8)
N7 C11 C12 114.2(7)
C10 C11 C12 124.6(8)
C28 C29 C30 118.5(8)
C28 C29 H29 120.7
C30 C29 H29 120.7
C29 C28 C27 119.2(8)
C29 C28 H28 120.4
C27 C28 H28 120.4
C36 C35 C34 118.8(9)
C36 C35 H35 120.6
C34 C35 H35 120.6
C32 C33 C34 119.1(8)
C32 C33 H33 120.5
C34 C33 H33 120.5
C19 C18 C17 117.7(8)
C19 C18 H18 121.2
C17 C18 H18 121.2
C20 C19 C18 121.2(9)
C20 C19 H19 119.4
C18 C19 H19 119.4
C19 C20 C21 118.4(9)
C19 C20 H20 120.8
C21 C20 H20 120.8
N14 C42 C43 122.4(8)
N14 C42 C41 114.3(7)
C43 C42 C41 123.3(8)
N14 C46 C45 122.3(8)
N14 C46 H46 118.8
C45 C46 H46 118.8
C42 C43 C44 117.7(8)
C42 C43 H43 121.1
C44 C43 H43 121.1
C46 N14 C42 118.4(7)
C46 N14 Cu2 128.9(6)
C42 N14 Cu2 112.5(6)
C7 N7 C11 118.0(8)
C7 N7 Cu1 124.7(6)
C11 N7 Cu1 117.2(6)
C11 C10 C9 119.2(8)
C11 C10 H10 120.4
C9 C10 H10 120.4
C8 C9 C10 118.8(8)
C8 C9 H9 120.6
C10 C9 H9 120.6
N7 C7 C8 122.0(9)
N7 C7 H7 119.0
C8 C7 H7 119.0
C9 C8 C7 120.9(9)
C9 C8 H8 119.6
C7 C8 H8 119.6
C44 C45 C46 119.8(9)
C44 C45 H45 120.1
C46 C45 H45 120.1
C45 C44 C43 119.4(9)
C45 C44 H44 120.3
C43 C44 H44 120.3
N2 C2 S2 175.1(9)
C35 C34 C33 118.9(8)
C35 C34 H34 120.5
C33 C34 H34 120.5

loop_
_geom_bond_atom_site_label_1
_geom_bond_atom_site_label_2
_geom_bond_distance
Pt1 S2 2.327(2)
Pt1 S4 2.328(2)
Pt1 S3 2.342(2)
Pt1 S1 2.346(2)
Cu2 N12 1.981(7)
Cu2 N13 1.991(7)
Cu2 N6 1.996(8)
Cu2 N11 2.066(7)
Cu2 N14 2.115(7)
Cu1 N5 1.977(8)
Cu1 N10 1.985(7)
Cu1 N7 1.992(7)
Cu1 N9 2.063(7)
Cu1 N8 2.104(7)
S4 C4 1.698(10)
S2 C2 1.679(10)
N13 C41 1.331(11)
N13 C37 1.338(11)
C37 C38 1.382(13)
C37 H37 0.9500
C39 C40 1.370(13)
C39 C38 1.422(13)
C39 H39 0.9500
C41 C40 1.401(12)
C41 C42 1.476(12)
C40 H40 0.9500
C38 H38 0.9500
N8 C16 1.342(10)
N8 C12 1.356(10)
C16 C15 1.383(12)
C16 H16 0.9500
C15 C14 1.431(12)
C15 H15 0.9500
C13 C14 1.341(13)
C13 C12 1.395(11)
C13 H13 0.9500
C12 C11 1.486(12)
S1 C1 1.683(12)
S3 C3 1.686(10)
C4 N4 1.135(12)
N5 C5 1.169(11)
C5 S5 1.634(9)
C21 N9 1.349(11)
C21 C20 1.396(12)
C21 C22 1.470(12)
C17 N9 1.346(11)
C17 C18 1.400(12)
C17 H17 0.9500
C22 N10 1.347(11)
C22 C23 1.406(11)
C24 C23 1.369(13)
C24 C25 1.382(14)
C24 H24 0.9500
C23 H23 0.9500
N10 C26 1.331(11)
N6 C6 1.160(11)
N12 C36 1.355(10)
N12 C32 1.360(11)
N11 C27 1.340(11)
N11 C31 1.348(11)
C31 C30 1.383(12)
C31 C32 1.495(11)
C30 C29 1.420(11)
C30 H30 0.9500
C32 C33 1.368(12)
C36 C35 1.391(12)
C36 H36 0.9500
C27 C28 1.380(12)
C27 H27 0.9500
C6 S6 1.623(9)
C1 N1 1.161(13)
C25 C26 1.375(12)
C25 H25 0.9500
C26 H26 0.9500
C14 H14 0.9500
C3 N3 1.157(12)
C11 N7 1.369(10)
C11 C10 1.388(12)
C29 C28 1.372(13)
C29 H29 0.9500
C28 H28 0.9500
C35 C34 1.393(13)
C35 H35 0.9500
C33 C34 1.400(12)
C33 H33 0.9500
C18 C19 1.394(13)
C18 H18 0.9500
C19 C20 1.341(12)
C19 H19 0.9500
C20 H20 0.9500
C42 N14 1.352(11)
C42 C43 1.377(12)
C46 N14 1.336(11)
C46 C45 1.387(11)
C46 H46 0.9500
C43 C44 1.423(13)
C43 H43 0.9500
N7 C7 1.348(11)
C10 C9 1.391(13)
C10 H10 0.9500
C9 C8 1.346(14)
C9 H9 0.9500
C7 C8 1.372(13)
C7 H7 0.9500
C8 H8 0.9500
C45 C44 1.335(13)
C45 H45 0.9500
C44 H44 0.9500
C2 N2 1.165(12)
C34 H34 0.9500
